data_4346254
loop_
_publ_author_name
'Grubba, Rafa\/l'
'Ordyszewska, Anna'
'Kaniewska, Kinga'
'Ponikiewski, \/Lukasz'
'Chojnacki, Jaros\/law'
'Gudat, Dietrich'
'Pikies, Jerzy'

_publ_section_title
;
 Reactivity of Phosphanylphosphinidene Complex of Tungsten(VI) toward
 Phosphines: A New Method of Synthesis of catena-Polyphosphorus Ligands.
;
_journal_issue 17
_journal_name_full 'Inorganic chemistry'
_journal_page_first 8380
_journal_page_last 8387
_journal_paper_doi 10.1021/acs.inorgchem.5b01063
_journal_volume 54
_journal_year 2015
_chemical_formula_moiety 'C70  H109  Cl2  N4  P5  W2'
_chemical_formula_sum 'C70 H109 Cl2 N4 P5 W2'
_chemical_formula_weight 1600.06
_space_group_IT_number 61
_space_group_name_Hall '-P 2ac 2ab'
_space_group_name_H-M_alt 'P b c a'
_symmetry_cell_setting orthorhombic
_symmetry_Int_Tables_number 61
_symmetry_space_group_name_Hall '-P 2ac 2ab'
_symmetry_space_group_name_H-M 'P b c a'
_atom_sites_solution_hydrogens geom
_audit_conform_dict_location ftp://ftp.iucr.org/pub/cif_core.dic
_audit_conform_dict_name cif_core.dic
_audit_conform_dict_version 2.4.3
_audit_creation_date 2014-09-15T10:22:01-00:00
_audit_creation_method 'WinGX routine CIF_UPDATE'
_cell_angle_alpha 90
_cell_angle_beta 90
_cell_angle_gamma 90
_cell_formula_units_Z 8
_cell_length_a 20.4562(5)
_cell_length_b 20.5506(6)
_cell_length_c 36.1583(15)
_cell_measurement_reflns_used 10008
_cell_measurement_temperature 120(2)
_cell_measurement_theta_max 28.7492
_cell_measurement_theta_min 2.193
_cell_measurement_wavelength 0.71073
_cell_volume 15200.5(9)
_computing_molecular_graphics 'ORTEP-3 for Windows (Farrugia, 2012)'
_computing_publication_material 'WinGX publication routines (Farrugia, 2012)'
_computing_structure_refinement 'SHELXL-2014 (Sheldrick, 2014)'
_computing_structure_solution 'SUPERFLIP (Palatinus & Chapuis, 2007)'
_diffrn_ambient_temperature 120(2)
_diffrn_detector_area_resol_mean 8.1883
_diffrn_measured_fraction_theta_full 0.976
_diffrn_measured_fraction_theta_max 0.991
_diffrn_measurement_device_type 'KM4, Sapphire2, large Be window'
_diffrn_measurement_method '\w scan'
_diffrn_radiation_monochromator graphite
_diffrn_radiation_probe x-ray
_diffrn_radiation_type MoK\a
_diffrn_radiation_wavelength 0.71073
_diffrn_reflns_av_R_equivalents 0.1215
_diffrn_reflns_Laue_measured_fraction_full 0.976
_diffrn_reflns_Laue_measured_fraction_max 0.991
_diffrn_reflns_limit_h_max 24
_diffrn_reflns_limit_h_min -21
_diffrn_reflns_limit_k_max 24
_diffrn_reflns_limit_k_min -14
_diffrn_reflns_limit_l_max 43
_diffrn_reflns_limit_l_min -38
_diffrn_reflns_number 43530
_diffrn_reflns_theta_full 25.242
_diffrn_reflns_theta_max 25.1
_diffrn_reflns_theta_min 2.197
_exptl_absorpt_coefficient_mu 3.24
_exptl_absorpt_correction_T_max 0.88
_exptl_absorpt_correction_T_min 0.659
_exptl_absorpt_correction_type analytical
_exptl_absorpt_process_details
;
        CrysAlisPro, Agilent Technologies, Version 1.171.35.15
Analytical numeric absorption correction using a multifaceted crystal
        model based on expressions derived by R.C. Clark & J.S. Reid.
        (Clark, R. C. & Reid, J. S. (1995). Acta Cryst. A51, 887-897)
;
_exptl_crystal_colour brown-red
_exptl_crystal_density_diffrn 1.398
_exptl_crystal_density_method 'not measured'
_exptl_crystal_description prism
_exptl_crystal_F_000 6512
_exptl_crystal_size_max 0.212
_exptl_crystal_size_mid 0.0568
_exptl_crystal_size_min 0.0444
_refine_diff_density_max 3.132
_refine_diff_density_min -2.64
_refine_diff_density_rms 0.23
_refine_ls_extinction_method none
_refine_ls_goodness_of_fit_ref 1.046
_refine_ls_hydrogen_treatment constr
_refine_ls_matrix_type full
_refine_ls_number_constraints 0
_refine_ls_number_parameters 777
_refine_ls_number_reflns 13425
_refine_ls_number_restraints 18
_refine_ls_restrained_S_all 1.046
_refine_ls_R_factor_all 0.1593
_refine_ls_R_factor_gt 0.0796
_refine_ls_shift/su_max 0.006
_refine_ls_shift/su_mean 0
_refine_ls_structure_factor_coef Fsqd
_refine_ls_weighting_details 'w=1/[\s^2^(Fo^2^)+(0.1025P)^2^+105.4015P] where P=(Fo^2^+2Fc^2^)/3'
_refine_ls_weighting_scheme calc
_refine_ls_wR_factor_gt 0.1757
_refine_ls_wR_factor_ref 0.2409
_reflns_number_gt 7421
_reflns_number_total 13425
_reflns_threshold_expression 'I > 2\s(I)'
_cod_data_source_file ic5b01063_si_001.cif
_cod_data_source_block comp_4
_cod_database_code 4346254

loop_
_symmetry_equiv_pos_as_xyz
'x, y, z'
'-x+1/2, -y, z+1/2'
'-x, y+1/2, -z+1/2'
'x+1/2, -y+1/2, -z'
'-x, -y, -z'
'x-1/2, y, -z-1/2'
'x, -y-1/2, z-1/2'
'-x-1/2, y-1/2, z'

loop_
_atom_site_label
_atom_site_type_symbol
_atom_site_fract_x
_atom_site_fract_y
_atom_site_fract_z
_atom_site_U_iso_or_equiv
_atom_site_adp_type
_atom_site_occupancy
_atom_site_calc_flag
W1 W -0.07238(3) 0.38827(3) 0.07969(2) 0.03740(19) Uani 1 d
W2 W 0.18019(2) 0.14797(3) 0.16141(2) 0.03630(19) Uani 1 d
Cl1 Cl -0.07685(18) 0.47245(18) 0.03504(11) 0.0530(9) Uani 1 d
Cl2 Cl 0.27662(15) 0.08759(18) 0.14853(11) 0.0499(9) Uani 1 d
P1 P 0.02726(17) 0.44519(18) 0.10750(10) 0.0426(9) Uani 1 d
P2 P 0.00565(17) 0.34849(18) 0.12872(11) 0.0435(9) Uani 1 d
P3 P 0.06661(16) 0.27068(19) 0.10197(11) 0.0420(9) Uani 1 d
P4 P 0.13704(16) 0.26078(17) 0.14901(10) 0.0380(8) Uani 1 d
P5 P 0.23687(16) 0.24567(18) 0.13081(11) 0.0444(9) Uani 1 d
N1 N -0.1409(5) 0.3991(5) 0.1069(3) 0.043(3) Uani 1 d
N2 N -0.0769(5) 0.3192(5) 0.0504(3) 0.042(3) Uani 1 d
N3 N 0.1239(5) 0.0929(6) 0.1433(3) 0.044(3) Uani 1 d
N4 N 0.1812(4) 0.1547(5) 0.2096(3) 0.034(3) Uani 1 d
C1 C 0.1034(6) 0.4570(6) 0.0787(4) 0.037(3) Uani 1 d
C2 C 0.0954(7) 0.4150(7) 0.0449(4) 0.044(3) Uani 1 d
H2A H 0.1333 0.4205 0.0287 0.067 Uiso 1 calc
H2B H 0.0556 0.4278 0.0317 0.067 Uiso 1 calc
H2C H 0.0919 0.3692 0.0524 0.067 Uiso 1 calc
C3 C 0.1642(7) 0.4361(7) 0.1010(4) 0.049(4) Uani 1 d
H3A H 0.1594 0.3906 0.1087 0.073 Uiso 1 calc
H3B H 0.1685 0.4638 0.1229 0.073 Uiso 1 calc
H3C H 0.2032 0.4406 0.0855 0.073 Uiso 1 calc
C4 C 0.1090(7) 0.5285(7) 0.0672(4) 0.054(4) Uani 1 d
H4A H 0.1464 0.5339 0.0505 0.081 Uiso 1 calc
H4B H 0.1152 0.5557 0.0892 0.081 Uiso 1 calc
H4C H 0.0689 0.5418 0.0544 0.081 Uiso 1 calc
C5 C 0.0191(9) 0.5025(10) 0.1482(5) 0.083(7) Uani 1 d
C6 C 0.0778(10) 0.4916(18) 0.1746(6) 0.176(17) Uani 1 d
H6A H 0.1187 0.4962 0.1608 0.264 Uiso 1 calc
H6B H 0.0752 0.4477 0.1852 0.264 Uiso 1 calc
H6C H 0.0764 0.5239 0.1945 0.264 Uiso 1 calc
C7 C 0.0123(19) 0.5711(10) 0.1330(9) 0.22(2) Uani 1 d
H7A H -0.0239 0.5726 0.1153 0.331 Uiso 1 calc
H7B H 0.053 0.5837 0.1206 0.331 Uiso 1 calc
H7C H 0.0035 0.6013 0.1534 0.331 Uiso 1 calc
C8 C -0.0425(8) 0.4851(9) 0.1688(5) 0.069(5) Uani 1 d
H8A H -0.0503 0.5172 0.1883 0.104 Uiso 1 calc
H8B H -0.0377 0.4418 0.1798 0.104 Uiso 1 calc
H8C H -0.0795 0.485 0.1516 0.104 Uiso 1 calc
C9 C -0.2051(6) 0.3962(7) 0.1224(4) 0.043(3) Uani 1 d
C10 C -0.2187(6) 0.3566(7) 0.1534(4) 0.044(4) Uani 1 d
C11 C -0.2837(7) 0.3542(7) 0.1672(4) 0.055(4) Uani 1 d
H11 H -0.2939 0.3279 0.188 0.066 Uiso 1 calc
C12 C -0.3318(7) 0.3900(9) 0.1501(6) 0.070(5) Uani 1 d
H12 H -0.3752 0.3877 0.1594 0.084 Uiso 1 calc
C13 C -0.3192(7) 0.4291(8) 0.1200(5) 0.060(5) Uani 1 d
H13 H -0.3534 0.4538 0.1091 0.072 Uiso 1 calc
C14 C -0.2561(7) 0.4324(8) 0.1057(4) 0.052(4) Uani 1 d
C15 C -0.1654(7) 0.3207(8) 0.1738(5) 0.062(5) Uani 1 d
H15 H -0.1258 0.3193 0.1576 0.074 Uiso 1 calc
C16 C -0.1846(8) 0.2517(9) 0.1830(5) 0.074(5) Uani 1 d
H16A H -0.2211 0.2521 0.2006 0.111 Uiso 1 calc
H16B H -0.1472 0.2291 0.1941 0.111 Uiso 1 calc
H16C H -0.198 0.2291 0.1604 0.111 Uiso 1 calc
C17 C -0.1478(8) 0.3597(9) 0.2097(5) 0.077(5) Uani 1 d
H17A H -0.1347 0.404 0.203 0.115 Uiso 1 calc
H17B H -0.1117 0.3379 0.2225 0.115 Uiso 1 calc
H17C H -0.1861 0.3614 0.226 0.115 Uiso 1 calc
C18 C -0.2414(8) 0.4775(8) 0.0739(4) 0.058(4) Uani 1 d
H18 H -0.2083 0.4539 0.0587 0.07 Uiso 1 calc
C19 C -0.2979(8) 0.4913(10) 0.0474(5) 0.078(6) Uani 1 d
H19A H -0.317 0.4501 0.0391 0.117 Uiso 1 calc
H19B H -0.2816 0.5156 0.026 0.117 Uiso 1 calc
H19C H -0.3314 0.517 0.0602 0.117 Uiso 1 calc
C20 C -0.2072(8) 0.5393(7) 0.0864(5) 0.067(5) Uani 1 d
H20A H -0.2372 0.5653 0.1016 0.101 Uiso 1 calc
H20B H -0.1938 0.5646 0.0647 0.101 Uiso 1 calc
H20C H -0.1686 0.528 0.1011 0.101 Uiso 1 calc
C21 C -0.0902(7) 0.2629(7) 0.0310(4) 0.046(4) Uani 1 d
C22 C -0.0449(7) 0.2406(8) 0.0040(4) 0.053(4) Uani 1 d
C23 C -0.0600(9) 0.1808(8) -0.0140(5) 0.066(5) Uani 1 d
H23 H -0.0304 0.164 -0.0319 0.079 Uiso 1 calc
C24 C -0.1148(11) 0.1476(8) -0.0065(5) 0.080(6) Uani 1 d
H24 H -0.123 0.1083 -0.0196 0.096 Uiso 1 calc
C25 C -0.1597(9) 0.1680(7) 0.0195(5) 0.066(5) Uani 1 d
H25 H -0.1974 0.1428 0.025 0.079 Uiso 1 calc
C26 C -0.1477(7) 0.2279(6) 0.0376(4) 0.047(4) Uani 1 d
C27 C 0.0144(7) 0.2801(8) -0.0052(5) 0.063(5) Uani 1 d
H27 H 0.0281 0.3022 0.0182 0.076 Uiso 1 calc
C28 C 0.0731(8) 0.2401(11) -0.0182(6) 0.097(7) Uani 1 d
H28A H 0.0632 0.2202 -0.0422 0.146 Uiso 1 calc
H28B H 0.0825 0.2058 -0.0001 0.146 Uiso 1 calc
H28C H 0.1113 0.2685 -0.0207 0.146 Uiso 1 calc
C29 C -0.0021(9) 0.3316(10) -0.0314(6) 0.084(6) Uani 1 d
H29A H -0.0103 0.3124 -0.0558 0.126 Uiso 1 calc
H29B H 0.0343 0.3624 -0.0331 0.126 Uiso 1 calc
H29C H -0.0414 0.3543 -0.0229 0.126 Uiso 1 calc
C30 C -0.1993(8) 0.2549(8) 0.0644(5) 0.057(4) Uani 1 d
H30 H -0.1754 0.2789 0.0843 0.068 Uiso 1 calc
C31 C -0.2422(9) 0.2047(8) 0.0833(5) 0.080(6) Uani 1 d
H31A H -0.2681 0.1815 0.0646 0.119 Uiso 1 calc
H31B H -0.2716 0.2265 0.1007 0.119 Uiso 1 calc
H31C H -0.2147 0.1736 0.0967 0.119 Uiso 1 calc
C32 C -0.2420(7) 0.3045(8) 0.0440(5) 0.066(5) Uani 1 d
H32A H -0.2681 0.2821 0.0251 0.099 Uiso 1 calc
H32B H -0.214 0.3371 0.032 0.099 Uiso 1 calc
H32C H -0.2712 0.3261 0.0616 0.099 Uiso 1 calc
C33 C 0.0081(6) 0.2058(7) 0.1147(4) 0.048(4) Uani 1 d
C34 C -0.0152(6) 0.1964(6) 0.1509(4) 0.043(3) Uani 1 d
H34 H -0.003 0.2261 0.1698 0.051 Uiso 1 calc
C35 C -0.0548(7) 0.1459(6) 0.1591(4) 0.043(3) Uani 1 d
H35 H -0.067 0.1376 0.184 0.051 Uiso 1 calc
C36 C -0.0781(7) 0.1052(7) 0.1302(5) 0.051(4) Uani 1 d
H36 H -0.1084 0.0716 0.1358 0.061 Uiso 1 calc
C37 C -0.0585(7) 0.1131(6) 0.0958(5) 0.048(4) Uani 1 d
H37 H -0.0756 0.0857 0.0769 0.058 Uiso 1 calc
C38 C -0.0125(6) 0.1620(7) 0.0865(4) 0.046(4) Uani 1 d
H38 H 0.0042 0.1654 0.0621 0.055 Uiso 1 calc
C39 C 0.2543(6) 0.2390(7) 0.0800(4) 0.044(3) Uani 1 d
C40 C 0.3266(7) 0.2221(9) 0.0741(5) 0.068(5) Uani 1 d
H40A H 0.3333 0.2079 0.0485 0.101 Uiso 1 calc
H40B H 0.3393 0.1871 0.091 0.101 Uiso 1 calc
H40C H 0.3535 0.2607 0.0789 0.101 Uiso 1 calc
C41 C 0.2383(7) 0.3009(7) 0.0583(4) 0.053(4) Uani 1 d
H41A H 0.2495 0.2946 0.0322 0.079 Uiso 1 calc
H41B H 0.2636 0.3374 0.0683 0.079 Uiso 1 calc
H41C H 0.1915 0.3104 0.0605 0.079 Uiso 1 calc
C42 C 0.2127(7) 0.1832(8) 0.0656(4) 0.055(4) Uani 1 d
H42A H 0.1665 0.1923 0.0705 0.083 Uiso 1 calc
H42B H 0.2253 0.1428 0.0781 0.083 Uiso 1 calc
H42C H 0.2195 0.1784 0.0389 0.083 Uiso 1 calc
C43 C 0.2972(7) 0.2995(8) 0.1568(4) 0.054(4) Uani 1 d
C44 C 0.3152(7) 0.3617(7) 0.1359(5) 0.062(5) Uani 1 d
H44A H 0.3443 0.3883 0.1512 0.093 Uiso 1 calc
H44B H 0.2753 0.3864 0.1304 0.093 Uiso 1 calc
H44C H 0.3373 0.3503 0.1128 0.093 Uiso 1 calc
C45 C 0.3574(7) 0.2580(8) 0.1662(5) 0.065(5) Uani 1 d
H45A H 0.3812 0.2477 0.1434 0.097 Uiso 1 calc
H45B H 0.3435 0.2176 0.1781 0.097 Uiso 1 calc
H45C H 0.3861 0.2823 0.1829 0.097 Uiso 1 calc
C46 C 0.2645(7) 0.3172(8) 0.1944(5) 0.067(5) Uani 1 d
H46A H 0.2524 0.2772 0.2075 0.1 Uiso 1 calc
H46B H 0.2251 0.3432 0.1898 0.1 Uiso 1 calc
H46C H 0.2952 0.3423 0.2095 0.1 Uiso 1 calc
C47 C 0.0805(5) 0.0379(6) 0.1359(4) 0.038(3) Uani 1 d
C48 C 0.0489(6) 0.0062(7) 0.1649(4) 0.048(4) Uani 1 d
C49 C 0.0099(7) -0.0469(7) 0.1568(5) 0.052(4) Uani 1 d
H49 H -0.0124 -0.0688 0.1762 0.062 Uiso 1 calc
C50 C 0.0030(7) -0.0681(7) 0.1213(5) 0.058(4) Uani 1 d
H50 H -0.024 -0.1047 0.1164 0.069 Uiso 1 calc
C51 C 0.0346(7) -0.0376(7) 0.0922(4) 0.049(4) Uani 1 d
H51 H 0.0299 -0.0537 0.0677 0.059 Uiso 1 calc
C52 C 0.0728(5) 0.0160(6) 0.0989(4) 0.038(3) Uani 1 d
C53 C 0.1100(7) 0.0479(7) 0.0674(4) 0.052(4) Uani 1 d
H53 H 0.1162 0.0947 0.0742 0.063 Uiso 1 calc
C54 C 0.1786(6) 0.0175(7) 0.0638(4) 0.050(4) Uani 1 d
H54A H 0.2028 0.0241 0.0869 0.075 Uiso 1 calc
H54B H 0.2021 0.0383 0.0434 0.075 Uiso 1 calc
H54C H 0.1744 -0.0292 0.0589 0.075 Uiso 1 calc
C55 C 0.0760(6) 0.0464(7) 0.0293(4) 0.051(4) Uani 1 d
H55A H 0.0759 0.0018 0.0198 0.077 Uiso 1 calc
H55B H 0.0995 0.0748 0.0121 0.077 Uiso 1 calc
H55C H 0.0308 0.0617 0.0319 0.077 Uiso 1 calc
C56 C 0.0569(6) 0.0272(7) 0.2045(4) 0.043(3) Uani 1 d
H56 H 0.0682 0.0745 0.2043 0.052 Uiso 1 calc
C57 C 0.1147(7) -0.0089(7) 0.2210(4) 0.053(4) Uani 1 d
H57A H 0.1074 -0.0559 0.219 0.08 Uiso 1 calc
H57B H 0.1195 0.0031 0.2471 0.08 Uiso 1 calc
H57C H 0.1546 0.0028 0.2076 0.08 Uiso 1 calc
C58 C -0.0044(8) 0.0193(8) 0.2282(5) 0.064(5) Uani 1 d
H58A H -0.0424 0.0358 0.2147 0.096 Uiso 1 calc
H58B H 0.0008 0.0439 0.2513 0.096 Uiso 1 calc
H58C H -0.0109 -0.0269 0.234 0.096 Uiso 1 calc
C59 C 0.1715(6) 0.1471(6) 0.2483(4) 0.040(3) Uani 1 d
C60 C 0.2144(6) 0.1057(7) 0.2681(4) 0.043(3) Uani 1 d
C61 C 0.2053(8) 0.1003(8) 0.3062(4) 0.061(4) Uani 1 d
H61 H 0.2329 0.0718 0.3198 0.073 Uiso 1 calc
C62 C 0.1568(8) 0.1358(10) 0.3255(5) 0.075(5) Uani 1 d
H62 H 0.153 0.1329 0.3516 0.09 Uiso 1 calc
C63 C 0.1156(8) 0.1745(8) 0.3053(4) 0.057(4) Uani 1 d
H63 H 0.0822 0.1977 0.3178 0.068 Uiso 1 calc
C64 C 0.1209(7) 0.1810(7) 0.2670(4) 0.046(4) Uani 1 d
C65 C 0.0744(6) 0.2236(7) 0.2451(4) 0.045(4) Uani 1 d
H65 H 0.0804 0.2141 0.2182 0.054 Uiso 1 calc
C66 C 0.0032(7) 0.2117(9) 0.2552(5) 0.069(5) Uani 1 d
H66A H -0.0092 0.1674 0.248 0.103 Uiso 1 calc
H66B H -0.0246 0.2431 0.2421 0.103 Uiso 1 calc
H66C H -0.0025 0.217 0.2819 0.103 Uiso 1 calc
C67 C 0.0912(8) 0.2958(8) 0.2519(5) 0.073(5) Uani 1 d
H67A H 0.0859 0.3059 0.2782 0.109 Uiso 1 calc
H67B H 0.0617 0.3234 0.2373 0.109 Uiso 1 calc
H67C H 0.1365 0.3041 0.2445 0.109 Uiso 1 calc
C68 C 0.2696(6) 0.0712(7) 0.2488(4) 0.048(4) Uani 1 d
H68 H 0.2536 0.0601 0.2235 0.058 Uiso 1 calc
C69 C 0.2907(9) 0.0062(8) 0.2671(6) 0.078(5) Uani 1 d
H69A H 0.2523 -0.0216 0.2706 0.116 Uiso 1 calc
H69B H 0.3109 0.0151 0.2912 0.116 Uiso 1 calc
H69C H 0.3223 -0.0161 0.2511 0.116 Uiso 1 calc
C70 C 0.3287(6) 0.1153(8) 0.2438(5) 0.059(4) Uani 1 d
H70A H 0.3189 0.1484 0.2251 0.088 Uiso 1 calc
H70B H 0.3662 0.0893 0.2357 0.088 Uiso 1 calc
H70C H 0.339 0.1366 0.2673 0.088 Uiso 1 calc

loop_
_atom_site_aniso_label
_atom_site_aniso_U_11
_atom_site_aniso_U_22
_atom_site_aniso_U_33
_atom_site_aniso_U_23
_atom_site_aniso_U_13
_atom_site_aniso_U_12
W1 0.0370(3) 0.0366(3) 0.0385(4) 0.0004(3) -0.0046(2) -0.0018(2)
W2 0.0315(3) 0.0400(3) 0.0374(4) 0.0003(3) -0.0025(2) 0.0015(2)
Cl1 0.064(2) 0.048(2) 0.047(2) 0.0087(19) -0.0031(19) 0.0010(17)
Cl2 0.0347(16) 0.054(2) 0.061(2) -0.006(2) -0.0006(16) 0.0155(15)
P1 0.0430(19) 0.044(2) 0.041(2) -0.0006(18) 0.0010(17) -0.0071(16)
P2 0.0365(18) 0.046(2) 0.048(2) 0.0087(19) -0.0062(17) -0.0031(15)
P3 0.0387(18) 0.048(2) 0.039(2) 0.0036(18) -0.0047(17) -0.0034(16)
P4 0.0331(17) 0.043(2) 0.038(2) 0.0066(18) 0.0001(16) -0.0002(15)
P5 0.0313(17) 0.048(2) 0.054(2) 0.004(2) -0.0013(17) -0.0022(15)
N1 0.040(6) 0.032(6) 0.057(8) 0.011(6) -0.003(6) -0.004(5)
N2 0.042(6) 0.033(6) 0.052(7) 0.012(6) -0.004(6) 0.008(5)
N3 0.039(6) 0.053(7) 0.038(7) 0.008(6) 0.003(5) 0.005(5)
N4 0.031(5) 0.048(7) 0.022(6) 0.010(5) -0.001(5) 0.005(5)
C1 0.043(7) 0.038(7) 0.030(7) -0.003(6) -0.004(6) -0.002(6)
C2 0.055(8) 0.047(8) 0.032(8) 0.002(7) 0.011(7) 0.007(7)
C3 0.054(8) 0.040(8) 0.053(10) -0.007(8) -0.008(8) -0.008(7)
C4 0.056(9) 0.048(9) 0.058(10) -0.002(8) 0.012(8) 0.002(7)
C5 0.082(12) 0.105(15) 0.063(12) -0.042(12) 0.020(10) -0.058(12)
C6 0.080(15) 0.36(5) 0.085(16) -0.12(2) 0.022(13) -0.11(2)
C7 0.39(5) 0.052(13) 0.22(3) -0.049(18) 0.25(4) -0.04(2)
C8 0.060(10) 0.072(12) 0.075(12) -0.021(10) 0.015(9) -0.011(9)
C9 0.042(7) 0.040(7) 0.048(9) -0.020(7) -0.008(7) -0.004(6)
C10 0.038(7) 0.062(9) 0.033(8) -0.003(7) 0.018(6) 0.005(7)
C11 0.050(9) 0.063(10) 0.052(10) 0.015(8) 0.003(8) 0.017(7)
C12 0.031(8) 0.087(13) 0.091(14) 0.011(12) 0.002(9) 0.018(8)
C13 0.040(8) 0.065(10) 0.075(12) -0.006(10) -0.015(8) 0.019(7)
C14 0.048(8) 0.065(10) 0.041(9) -0.003(8) -0.008(7) 0.029(7)
C15 0.036(7) 0.064(10) 0.085(13) 0.022(10) 0.017(8) 0.001(7)
C16 0.072(11) 0.068(11) 0.082(13) 0.008(11) 0.003(10) 0.014(9)
C17 0.061(10) 0.093(14) 0.077(13) 0.005(12) -0.021(10) -0.013(10)
C18 0.058(9) 0.066(10) 0.051(10) -0.017(9) -0.020(8) 0.015(8)
C19 0.067(11) 0.101(15) 0.067(12) 0.000(11) -0.017(10) 0.038(10)
C20 0.080(11) 0.047(9) 0.074(12) 0.007(9) 0.010(10) 0.015(9)
C21 0.056(8) 0.039(8) 0.042(9) -0.011(7) -0.034(7) 0.010(7)
C22 0.051(8) 0.058(9) 0.051(10) -0.018(8) -0.021(8) 0.018(7)
C23 0.077(11) 0.051(10) 0.068(12) -0.007(10) -0.046(10) 0.020(9)
C24 0.120(16) 0.038(9) 0.082(14) -0.038(10) -0.042(13) 0.029(10)
C25 0.083(12) 0.027(7) 0.087(14) -0.010(9) -0.033(11) 0.001(8)
C26 0.048(8) 0.035(7) 0.058(10) 0.013(7) -0.021(8) 0.009(6)
C27 0.053(9) 0.072(11) 0.064(11) -0.019(10) -0.001(9) -0.004(8)
C28 0.066(12) 0.123(18) 0.102(16) -0.016(15) 0.022(11) 0.031(12)
C29 0.071(12) 0.084(13) 0.097(15) 0.019(13) 0.009(11) -0.002(10)
C30 0.064(9) 0.054(9) 0.053(10) 0.010(9) -0.014(9) -0.005(8)
C31 0.083(12) 0.055(10) 0.101(15) 0.007(11) -0.007(11) -0.019(9)
C32 0.056(9) 0.066(11) 0.076(12) -0.020(10) -0.022(9) -0.001(8)
C33 0.041(7) 0.041(8) 0.060(10) 0.011(8) -0.002(7) -0.003(6)
C34 0.041(7) 0.028(7) 0.059(10) 0.019(7) -0.003(7) -0.007(6)
C35 0.057(9) 0.043(8) 0.028(7) -0.012(7) 0.007(7) 0.002(7)
C36 0.045(8) 0.048(9) 0.059(11) 0.013(8) 0.008(8) 0.002(7)
C37 0.053(8) 0.034(8) 0.057(10) -0.007(8) -0.023(8) -0.003(6)
C38 0.037(7) 0.056(9) 0.045(9) -0.002(8) -0.012(7) 0.011(7)
C39 0.034(7) 0.045(8) 0.054(9) 0.007(7) 0.007(7) -0.003(6)
C40 0.044(8) 0.074(12) 0.084(13) 0.011(11) 0.020(9) 0.000(8)
C41 0.050(8) 0.062(10) 0.046(9) 0.006(8) 0.010(7) -0.009(7)
C42 0.053(9) 0.065(10) 0.048(9) -0.003(9) -0.004(8) 0.008(8)
C43 0.037(7) 0.079(11) 0.046(9) 0.011(9) -0.008(7) -0.015(7)
C44 0.055(9) 0.056(10) 0.076(12) 0.000(10) 0.000(9) -0.031(8)
C45 0.056(9) 0.066(11) 0.072(12) 0.013(10) -0.029(9) 0.003(8)
C46 0.057(9) 0.067(11) 0.077(12) -0.010(10) -0.027(9) -0.007(8)
C47 0.023(6) 0.026(6) 0.063(10) 0.000(7) -0.006(6) -0.004(5)
C48 0.024(6) 0.050(9) 0.069(11) 0.007(8) -0.003(7) -0.004(6)
C49 0.038(7) 0.051(9) 0.066(11) -0.001(9) -0.003(8) 0.002(7)
C50 0.034(7) 0.045(9) 0.094(14) -0.013(10) 0.005(8) -0.004(6)
C51 0.053(8) 0.040(8) 0.054(10) 0.003(8) -0.003(8) -0.003(7)
C52 0.027(6) 0.032(7) 0.055(9) -0.006(7) -0.005(6) -0.005(5)
C53 0.048(8) 0.042(8) 0.067(11) -0.012(8) -0.013(8) 0.002(7)
C54 0.048(8) 0.059(9) 0.042(9) -0.002(8) -0.003(7) 0.007(7)
C55 0.043(8) 0.055(9) 0.055(10) -0.006(8) -0.003(7) 0.016(7)
C56 0.042(7) 0.037(7) 0.051(9) -0.011(7) 0.007(7) -0.003(6)
C57 0.051(8) 0.061(10) 0.048(9) 0.011(8) 0.015(8) 0.010(7)
C58 0.068(10) 0.062(10) 0.061(11) 0.000(9) 0.028(9) 0.002(8)
C59 0.034(7) 0.040(8) 0.046(9) 0.001(7) -0.010(7) -0.007(6)
C60 0.036(7) 0.046(8) 0.045(9) -0.009(7) -0.012(7) -0.003(6)
C61 0.071(10) 0.074(11) 0.038(9) 0.018(9) -0.012(9) 0.002(9)
C62 0.057(10) 0.102(15) 0.065(12) 0.031(12) 0.012(10) 0.016(10)
C63 0.071(10) 0.058(10) 0.041(9) -0.011(8) 0.006(8) 0.014(8)
C64 0.052(8) 0.054(9) 0.032(8) -0.005(7) -0.005(7) 0.007(7)
C65 0.047(8) 0.059(9) 0.028(7) 0.011(7) 0.000(7) 0.005(7)
C66 0.043(8) 0.087(13) 0.076(12) -0.006(11) -0.004(8) 0.008(8)
C67 0.072(11) 0.069(12) 0.077(13) 0.024(11) -0.005(10) 0.008(9)
C68 0.040(7) 0.046(8) 0.057(10) -0.002(8) -0.011(7) 0.004(6)
C69 0.078(11) 0.058(10) 0.097(14) 0.021(11) 0.002(11) 0.029(9)
C70 0.041(8) 0.066(11) 0.069(11) -0.021(9) -0.015(8) 0.008(7)

loop_
_atom_type_symbol
_atom_type_description
_atom_type_scat_dispersion_real
_atom_type_scat_dispersion_imag
_atom_type_scat_source
C C 0.0033 0.0016 'International Tables Vol C Tables 4.2.6.8 and 6.1.1.4'
H H 0 0 'International Tables Vol C Tables 4.2.6.8 and 6.1.1.4'
N N 0.0061 0.0033 'International Tables Vol C Tables 4.2.6.8 and 6.1.1.4'
P P 0.1023 0.0942 'International Tables Vol C Tables 4.2.6.8 and 6.1.1.4'
Cl Cl 0.1484 0.1585 'International Tables Vol C Tables 4.2.6.8 and 6.1.1.4'
W W -0.849 6.8722 'International Tables Vol C Tables 4.2.6.8 and 6.1.1.4'

loop_
_geom_angle_atom_site_label_1
_geom_angle_atom_site_label_2
_geom_angle_atom_site_label_3
_geom_angle
N1 W1 N2 113.6(5)
N1 W1 Cl1 105.2(4)
N2 W1 Cl1 100.1(4)
N1 W1 P2 98.9(4)
N2 W1 P2 101.2(3)
Cl1 W1 P2 137.78(12)
N1 W1 P1 111.4(4)
N2 W1 P1 130.0(3)
Cl1 W1 P1 87.98(13)
P2 W1 P1 50.73(12)
N3 W2 N4 115.7(5)
N3 W2 Cl2 97.8(4)
N4 W2 Cl2 103.1(3)
N3 W2 P4 107.4(4)
N4 W2 P4 96.2(3)
Cl2 W2 P4 137.39(12)
N3 W2 P5 130.2(4)
N4 W2 P5 111.2(4)
Cl2 W2 P5 87.08(12)
P4 W2 P5 50.41(11)
C1 P1 C5 114.9(6)
C1 P1 P2 118.6(4)
C5 P1 P2 106.1(7)
C1 P1 W1 120.0(4)
C5 P1 W1 121.4(5)
P2 P1 W1 63.81(13)
P1 P2 P3 112.7(2)
P1 P2 W1 65.46(14)
P3 P2 W1 106.22(18)
C33 P3 P4 99.3(5)
C33 P3 P2 92.7(5)
P4 P3 P2 95.4(2)
P5 P4 P3 112.9(2)
P5 P4 W2 65.95(14)
P3 P4 W2 116.37(18)
C39 P5 C43 113.7(6)
C39 P5 P4 119.1(4)
C43 P5 P4 112.2(5)
C39 P5 W2 116.8(5)
C43 P5 W2 122.2(5)
P4 P5 W2 63.64(13)
C9 N1 W1 164.6(10)
C21 N2 W1 170.0(11)
C47 N3 W2 166.6(10)
C59 N4 W2 166.0(9)
C2 C1 C4 109.6(11)
C2 C1 C3 110.6(11)
C4 C1 C3 110.4(11)
C2 C1 P1 106.5(9)
C4 C1 P1 109.6(9)
C3 C1 P1 110.0(9)
C1 C2 H2A 109.5
C1 C2 H2B 109.5
H2A C2 H2B 109.5
C1 C2 H2C 109.5
H2A C2 H2C 109.5
H2B C2 H2C 109.5
C1 C3 H3A 109.5
C1 C3 H3B 109.5
H3A C3 H3B 109.5
C1 C3 H3C 109.5
H3A C3 H3C 109.5
H3B C3 H3C 109.5
C1 C4 H4A 109.5
C1 C4 H4B 109.5
H4A C4 H4B 109.5
C1 C4 H4C 109.5
H4A C4 H4C 109.5
H4B C4 H4C 109.5
C8 C5 C7 108.8(19)
C8 C5 C6 107.9(17)
C7 C5 C6 115(2)
C8 C5 P1 108.1(11)
C7 C5 P1 107.8(15)
C6 C5 P1 108.7(16)
C5 C6 H6A 109.5
C5 C6 H6B 109.5
H6A C6 H6B 109.5
C5 C6 H6C 109.5
H6A C6 H6C 109.5
H6B C6 H6C 109.5
C5 C7 H7A 109.5
C5 C7 H7B 109.5
H7A C7 H7B 109.5
C5 C7 H7C 109.5
H7A C7 H7C 109.5
H7B C7 H7C 109.5
C5 C8 H8A 109.5
C5 C8 H8B 109.5
H8A C8 H8B 109.5
C5 C8 H8C 109.5
H8A C8 H8C 109.5
H8B C8 H8C 109.5
C10 C9 C14 119.8(13)
C10 C9 N1 121.1(12)
C14 C9 N1 119.1(13)
C9 C10 C11 118.8(13)
C9 C10 C15 121.9(12)
C11 C10 C15 119.1(13)
C12 C11 C10 119.6(15)
C12 C11 H11 120.2
C10 C11 H11 120.2
C13 C12 C11 122.2(15)
C13 C12 H12 118.9
C11 C12 H12 118.9
C12 C13 C14 119.7(14)
C12 C13 H13 120.1
C14 C13 H13 120.1
C13 C14 C9 119.9(14)
C13 C14 C18 119.9(13)
C9 C14 C18 120.1(13)
C10 C15 C16 112.3(13)
C10 C15 C17 108.8(13)
C16 C15 C17 110.9(15)
C10 C15 H15 108.2
C16 C15 H15 108.2
C17 C15 H15 108.2
C15 C16 H16A 109.5
C15 C16 H16B 109.5
H16A C16 H16B 109.5
C15 C16 H16C 109.5
H16A C16 H16C 109.5
H16B C16 H16C 109.5
C15 C17 H17A 109.5
C15 C17 H17B 109.5
H17A C17 H17B 109.5
C15 C17 H17C 109.5
H17A C17 H17C 109.5
H17B C17 H17C 109.5
C14 C18 C20 112.3(13)
C14 C18 C19 116.2(14)
C20 C18 C19 112.3(15)
C14 C18 H18 104.9
C20 C18 H18 104.9
C19 C18 H18 104.9
C18 C19 H19A 109.5
C18 C19 H19B 109.5
H19A C19 H19B 109.5
C18 C19 H19C 109.5
H19A C19 H19C 109.5
H19B C19 H19C 109.5
C18 C20 H20A 109.5
C18 C20 H20B 109.5
H20A C20 H20B 109.5
C18 C20 H20C 109.5
H20A C20 H20C 109.5
H20B C20 H20C 109.5
N2 C21 C26 120.6(14)
N2 C21 C22 119.4(13)
C26 C21 C22 120.0(13)
C21 C22 C23 116.8(15)
C21 C22 C27 120.4(13)
C23 C22 C27 122.8(15)
C24 C23 C22 121.9(17)
C24 C23 H23 119.1
C22 C23 H23 119.1
C23 C24 C25 122.7(16)
C23 C24 H24 118.7
C25 C24 H24 118.7
C24 C25 C26 117.7(16)
C24 C25 H25 121.2
C26 C25 H25 121.2
C21 C26 C25 121.0(15)
C21 C26 C30 119.9(13)
C25 C26 C30 119.1(14)
C29 C27 C22 110.4(14)
C29 C27 C28 111.8(16)
C22 C27 C28 114.4(15)
C29 C27 H27 106.6
C22 C27 H27 106.6
C28 C27 H27 106.6
C27 C28 H28A 109.5
C27 C28 H28B 109.5
H28A C28 H28B 109.5
C27 C28 H28C 109.5
H28A C28 H28C 109.5
H28B C28 H28C 109.5
C27 C29 H29A 109.5
C27 C29 H29B 109.5
H29A C29 H29B 109.5
C27 C29 H29C 109.5
H29A C29 H29C 109.5
H29B C29 H29C 109.5
C31 C30 C32 109.9(14)
C31 C30 C26 115.8(14)
C32 C30 C26 109.0(13)
C31 C30 H30 107.3
C32 C30 H30 107.3
C26 C30 H30 107.3
C30 C31 H31A 109.5
C30 C31 H31B 109.5
H31A C31 H31B 109.5
C30 C31 H31C 109.5
H31A C31 H31C 109.5
H31B C31 H31C 109.5
C30 C32 H32A 109.5
C30 C32 H32B 109.5
H32A C32 H32B 109.5
C30 C32 H32C 109.5
H32A C32 H32C 109.5
H32B C32 H32C 109.5
C34 C33 C38 118.6(12)
C34 C33 P3 123.3(11)
C38 C33 P3 118.0(11)
C35 C34 C33 120.9(14)
C35 C34 H34 119.5
C33 C34 H34 119.5
C34 C35 C36 119.5(13)
C34 C35 H35 120.3
C36 C35 H35 120.3
C37 C36 C35 121.4(14)
C37 C36 H36 119.3
C35 C36 H36 119.3
C36 C37 C38 120.8(14)
C36 C37 H37 119.6
C38 C37 H37 119.6
C37 C38 C33 118.4(14)
C37 C38 H38 120.8
C33 C38 H38 120.8
C42 C39 C41 109.4(12)
C42 C39 C40 108.7(12)
C41 C39 C40 108.8(12)
C42 C39 P5 106.5(9)
C41 C39 P5 113.6(10)
C40 C39 P5 109.7(11)
C39 C40 H40A 109.5
C39 C40 H40B 109.5
H40A C40 H40B 109.5
C39 C40 H40C 109.5
H40A C40 H40C 109.5
H40B C40 H40C 109.5
C39 C41 H41A 109.5
C39 C41 H41B 109.5
H41A C41 H41B 109.5
C39 C41 H41C 109.5
H41A C41 H41C 109.5
H41B C41 H41C 109.5
C39 C42 H42A 109.5
C39 C42 H42B 109.5
H42A C42 H42B 109.5
C39 C42 H42C 109.5
H42A C42 H42C 109.5
H42B C42 H42C 109.5
C44 C43 C45 112.3(12)
C44 C43 C46 109.8(14)
C45 C43 C46 106.5(12)
C44 C43 P5 113.4(10)
C45 C43 P5 107.9(11)
C46 C43 P5 106.7(9)
C43 C44 H44A 109.5
C43 C44 H44B 109.5
H44A C44 H44B 109.5
C43 C44 H44C 109.5
H44A C44 H44C 109.5
H44B C44 H44C 109.5
C43 C45 H45A 109.5
C43 C45 H45B 109.5
H45A C45 H45B 109.5
C43 C45 H45C 109.5
H45A C45 H45C 109.5
H45B C45 H45C 109.5
C43 C46 H46A 109.5
C43 C46 H46B 109.5
H46A C46 H46B 109.5
C43 C46 H46C 109.5
H46A C46 H46C 109.5
H46B C46 H46C 109.5
C48 C47 C52 120.6(11)
C48 C47 N3 120.3(13)
C52 C47 N3 119.1(12)
C49 C48 C47 118.5(15)
C49 C48 C56 119.4(14)
C47 C48 C56 122.1(12)
C50 C49 C48 120.8(15)
C50 C49 H49 119.6
C48 C49 H49 119.6
C49 C50 C51 121.5(14)
C49 C50 H50 119.2
C51 C50 H50 119.2
C52 C51 C50 119.7(15)
C52 C51 H51 120.2
C50 C51 H51 120.2
C51 C52 C47 118.9(13)
C51 C52 C53 120.0(13)
C47 C52 C53 120.9(11)
C52 C53 C54 110.2(12)
C52 C53 C55 115.7(11)
C54 C53 C55 109.1(12)
C52 C53 H53 107.1
C54 C53 H53 107.1
C55 C53 H53 107.1
C53 C54 H54A 109.5
C53 C54 H54B 109.5
H54A C54 H54B 109.5
C53 C54 H54C 109.5
H54A C54 H54C 109.5
H54B C54 H54C 109.5
C53 C55 H55A 109.5
C53 C55 H55B 109.5
H55A C55 H55B 109.5
C53 C55 H55C 109.5
H55A C55 H55C 109.5
H55B C55 H55C 109.5
C48 C56 C57 108.6(11)
C48 C56 C58 114.4(12)
C57 C56 C58 111.5(12)
C48 C56 H56 107.3
C57 C56 H56 107.3
C58 C56 H56 107.3
C56 C57 H57A 109.5
C56 C57 H57B 109.5
H57A C57 H57B 109.5
C56 C57 H57C 109.5
H57A C57 H57C 109.5
H57B C57 H57C 109.5
C56 C58 H58A 109.5
C56 C58 H58B 109.5
H58A C58 H58B 109.5
C56 C58 H58C 109.5
H58A C58 H58C 109.5
H58B C58 H58C 109.5
C60 C59 C64 120.5(13)
C60 C59 N4 118.4(12)
C64 C59 N4 121.1(12)
C61 C60 C59 117.6(13)
C61 C60 C68 121.3(13)
C59 C60 C68 121.0(13)
C60 C61 C62 122.6(15)
C60 C61 H61 118.7
C62 C61 H61 118.7
C63 C62 C61 117.9(16)
C63 C62 H62 121.1
C61 C62 H62 121.1
C62 C63 C64 122.6(15)
C62 C63 H63 118.7
C64 C63 H63 118.7
C63 C64 C59 118.8(13)
C63 C64 C65 121.8(13)
C59 C64 C65 119.5(12)
C64 C65 C66 112.4(12)
C64 C65 C67 109.4(12)
C66 C65 C67 109.2(13)
C64 C65 H65 108.6
C66 C65 H65 108.6
C67 C65 H65 108.6
C65 C66 H66A 109.5
C65 C66 H66B 109.5
H66A C66 H66B 109.5
C65 C66 H66C 109.5
H66A C66 H66C 109.5
H66B C66 H66C 109.5
C65 C67 H67A 109.5
C65 C67 H67B 109.5
H67A C67 H67B 109.5
C65 C67 H67C 109.5
H67A C67 H67C 109.5
H67B C67 H67C 109.5
C60 C68 C70 111.8(12)
C60 C68 C69 114.7(13)
C70 C68 C69 110.0(12)
C60 C68 H68 106.6
C70 C68 H68 106.6
C69 C68 H68 106.6
C68 C69 H69A 109.5
C68 C69 H69B 109.5
H69A C69 H69B 109.5
C68 C69 H69C 109.5
H69A C69 H69C 109.5
H69B C69 H69C 109.5
C68 C70 H70A 109.5
C68 C70 H70B 109.5
H70A C70 H70B 109.5
C68 C70 H70C 109.5
H70A C70 H70C 109.5
H70B C70 H70C 109.5

loop_
_geom_bond_atom_site_label_1
_geom_bond_atom_site_label_2
_geom_bond_distance
W1 N1 1.726(11)
W1 N2 1.774(12)
W1 Cl1 2.368(4)
W1 P2 2.522(4)
W1 P1 2.556(4)
W2 N3 1.742(12)
W2 N4 1.749(10)
W2 Cl2 2.376(3)
W2 P4 2.521(4)
W2 P5 2.569(4)
P1 C1 1.888(13)
P1 C5 1.891(18)
P1 P2 2.176(5)
P2 P3 2.247(5)
P3 C33 1.850(14)
P3 P4 2.238(5)
P4 P5 2.168(5)
P5 C39 1.876(15)
P5 C43 1.906(15)
N1 C9 1.431(17)
N2 C21 1.380(16)
N3 C47 1.462(16)
N4 C59 1.421(17)
C1 C2 1.506(18)
C1 C4 1.534(19)
C1 C3 1.541(18)
C2 H2A 0.98
C2 H2B 0.98
C2 H2C 0.98
C3 H3A 0.98
C3 H3B 0.98
C3 H3C 0.98
C4 H4A 0.98
C4 H4B 0.98
C4 H4C 0.98
C5 C8 1.51(2)
C5 C7 1.52(3)
C5 C6 1.55(3)
C6 H6A 0.98
C6 H6B 0.98
C6 H6C 0.98
C7 H7A 0.98
C7 H7B 0.98
C7 H7C 0.98
C8 H8A 0.98
C8 H8B 0.98
C8 H8C 0.98
C9 C10 1.41(2)
C9 C14 1.416(18)
C10 C11 1.422(19)
C10 C15 1.51(2)
C11 C12 1.38(2)
C11 H11 0.95
C12 C13 1.38(2)
C12 H12 0.95
C13 C14 1.39(2)
C13 H13 0.95
C14 C18 1.51(2)
C15 C16 1.51(2)
C15 C17 1.57(2)
C15 H15 1
C16 H16A 0.98
C16 H16B 0.98
C16 H16C 0.98
C17 H17A 0.98
C17 H17B 0.98
C17 H17C 0.98
C18 C20 1.52(2)
C18 C19 1.53(2)
C18 H18 1
C19 H19A 0.98
C19 H19B 0.98
C19 H19C 0.98
C20 H20A 0.98
C20 H20B 0.98
C20 H20C 0.98
C21 C26 1.399(19)
C21 C22 1.42(2)
C22 C23 1.42(2)
C22 C27 1.50(2)
C23 C24 1.34(3)
C23 H23 0.95
C24 C25 1.38(3)
C24 H24 0.95
C25 C26 1.41(2)
C25 H25 0.95
C26 C30 1.54(2)
C27 C29 1.46(2)
C27 C28 1.53(2)
C27 H27 1
C28 H28A 0.98
C28 H28B 0.98
C28 H28C 0.98
C29 H29A 0.98
C29 H29B 0.98
C29 H29C 0.98
C30 C31 1.52(2)
C30 C32 1.53(2)
C30 H30 1
C31 H31A 0.98
C31 H31B 0.98
C31 H31C 0.98
C32 H32A 0.98
C32 H32B 0.98
C32 H32C 0.98
C33 C34 1.41(2)
C33 C38 1.423(19)
C34 C35 1.351(18)
C34 H34 0.95
C35 C36 1.42(2)
C35 H35 0.95
C36 C37 1.32(2)
C36 H36 0.95
C37 C38 1.42(2)
C37 H37 0.95
C38 H38 0.95
C39 C42 1.52(2)
C39 C41 1.529(19)
C39 C40 1.535(18)
C40 H40A 0.98
C40 H40B 0.98
C40 H40C 0.98
C41 H41A 0.98
C41 H41B 0.98
C41 H41C 0.98
C42 H42A 0.98
C42 H42B 0.98
C42 H42C 0.98
C43 C44 1.53(2)
C43 C45 1.54(2)
C43 C46 1.56(2)
C44 H44A 0.98
C44 H44B 0.98
C44 H44C 0.98
C45 H45A 0.98
C45 H45B 0.98
C45 H45C 0.98
C46 H46A 0.98
C46 H46B 0.98
C46 H46C 0.98
C47 C48 1.395(19)
C47 C52 1.421(19)
C48 C49 1.382(19)
C48 C56 1.50(2)
C49 C50 1.36(2)
C49 H49 0.95
C50 C51 1.39(2)
C50 H50 0.95
C51 C52 1.372(18)
C51 H51 0.95
C52 C53 1.52(2)
C53 C54 1.540(18)
C53 C55 1.54(2)
C53 H53 1
C54 H54A 0.98
C54 H54B 0.98
C54 H54C 0.98
C55 H55A 0.98
C55 H55B 0.98
C55 H55C 0.98
C56 C57 1.518(18)
C56 C58 1.527(18)
C56 H56 1
C57 H57A 0.98
C57 H57B 0.98
C57 H57C 0.98
C58 H58A 0.98
C58 H58B 0.98
C58 H58C 0.98
C59 C60 1.415(18)
C59 C64 1.419(18)
C60 C61 1.40(2)
C60 C68 1.504(18)
C61 C62 1.41(2)
C61 H61 0.95
C62 C63 1.37(2)
C62 H62 0.95
C63 C64 1.395(19)
C63 H63 0.95
C64 C65 1.516(18)
C65 C66 1.523(18)
C65 C67 1.54(2)
C65 H65 1
C66 H66A 0.98
C66 H66B 0.98
C66 H66C 0.98
C67 H67A 0.98
C67 H67B 0.98
C67 H67C 0.98
C68 C70 1.522(19)
C68 C69 1.55(2)
C68 H68 1
C69 H69A 0.98
C69 H69B 0.98
C69 H69C 0.98
C70 H70A 0.98
C70 H70B 0.98
C70 H70C 0.98

loop_
_geom_torsion_atom_site_label_1
_geom_torsion_atom_site_label_2
_geom_torsion_atom_site_label_3
_geom_torsion_atom_site_label_4
_geom_torsion
N2 W1 N1 C9 -16(4)
Cl1 W1 N1 C9 92(4)
P2 W1 N1 C9 -123(4)
P1 W1 N1 C9 -174(4)
N4 W2 N3 C47 -35(4)
Cl2 W2 N3 C47 73(4)
P4 W2 N3 C47 -142(4)
P5 W2 N3 C47 166(4)
N3 W2 N4 C59 8(4)
Cl2 W2 N4 C59 -98(4)
P4 W2 N4 C59 120(4)
P5 W2 N4 C59 170(4)
C5 P1 C1 C2 -171.1(11)
P2 P1 C1 C2 62.0(10)
W1 P1 C1 C2 -12.6(10)
C5 P1 C1 C4 -52.6(13)
P2 P1 C1 C4 -179.5(8)
W1 P1 C1 C4 105.9(9)
C5 P1 C1 C3 69.0(13)
P2 P1 C1 C3 -57.9(10)
W1 P1 C1 C3 -132.5(8)
C1 P1 C5 C8 -178.0(12)
P2 P1 C5 C8 -44.9(16)
W1 P1 C5 C8 23.8(18)
C1 P1 C5 C7 65(2)
P2 P1 C5 C7 -162.4(17)
W1 P1 C5 C7 -93.6(18)
C1 P1 C5 C6 -61.1(17)
P2 P1 C5 C6 72.0(15)
W1 P1 C5 C6 140.8(13)
W1 N1 C9 C10 100(4)
W1 N1 C9 C14 -78(4)
C14 C9 C10 C11 0(2)
N1 C9 C10 C11 -178.4(13)
C14 C9 C10 C15 -175.7(14)
N1 C9 C10 C15 6(2)
C9 C10 C11 C12 0(2)
C15 C10 C11 C12 175.9(16)
C10 C11 C12 C13 -1(3)
C11 C12 C13 C14 1(3)
C12 C13 C14 C9 -1(2)
C12 C13 C14 C18 -177.1(15)
C10 C9 C14 C13 0(2)
N1 C9 C14 C13 178.7(13)
C10 C9 C14 C18 176.7(13)
N1 C9 C14 C18 -5(2)
C9 C10 C15 C16 -136.3(15)
C11 C10 C15 C16 48(2)
C9 C10 C15 C17 100.6(16)
C11 C10 C15 C17 -75.0(17)
C13 C14 C18 C20 102.1(17)
C9 C14 C18 C20 -74.3(18)
C13 C14 C18 C19 -29(2)
C9 C14 C18 C19 154.4(14)
N2 C21 C22 C23 177.4(12)
C26 C21 C22 C23 -2.5(19)
N2 C21 C22 C27 -4(2)
C26 C21 C22 C27 175.8(14)
C21 C22 C23 C24 1(2)
C27 C22 C23 C24 -177.2(16)
C22 C23 C24 C25 -1(3)
C23 C24 C25 C26 2(3)
N2 C21 C26 C25 -176.0(13)
C22 C21 C26 C25 4(2)
N2 C21 C26 C30 5.0(19)
C22 C21 C26 C30 -175.1(12)
C24 C25 C26 C21 -4(2)
C24 C25 C26 C30 175.2(14)
C21 C22 C27 C29 -81.8(19)
C23 C22 C27 C29 96.5(18)
C21 C22 C27 C28 151.1(15)
C23 C22 C27 C28 -31(2)
C21 C26 C30 C31 -153.2(14)
C25 C26 C30 C31 28(2)
C21 C26 C30 C32 82.3(16)
C25 C26 C30 C32 -96.8(15)
P4 P3 C33 C34 44.3(12)
P2 P3 C33 C34 -51.6(12)
P4 P3 C33 C38 -133.6(10)
P2 P3 C33 C38 130.4(10)
C38 C33 C34 C35 2(2)
P3 C33 C34 C35 -176.0(10)
C33 C34 C35 C36 -6(2)
C34 C35 C36 C37 4(2)
C35 C36 C37 C38 1(2)
C36 C37 C38 C33 -5(2)
C34 C33 C38 C37 3.5(19)
P3 C33 C38 C37 -178.4(10)
C43 P5 C39 C42 167.0(9)
P4 P5 C39 C42 -57.2(10)
W2 P5 C39 C42 16.0(11)
C43 P5 C39 C41 -72.5(11)
P4 P5 C39 C41 63.3(11)
W2 P5 C39 C41 136.5(8)
C43 P5 C39 C40 49.5(12)
P4 P5 C39 C40 -174.7(9)
W2 P5 C39 C40 -101.4(10)
W2 N3 C47 C48 35(5)
W2 N3 C47 C52 -142(4)
C52 C47 C48 C49 -0.1(19)
N3 C47 C48 C49 -177.9(12)
C52 C47 C48 C56 178.8(12)
N3 C47 C48 C56 1.0(19)
C47 C48 C49 C50 1(2)
C56 C48 C49 C50 -178.2(13)
C48 C49 C50 C51 0(2)
C49 C50 C51 C52 -1(2)
C50 C51 C52 C47 2(2)
C50 C51 C52 C53 177.2(12)
C48 C47 C52 C51 -1.1(18)
N3 C47 C52 C51 176.7(11)
C48 C47 C52 C53 -176.4(12)
N3 C47 C52 C53 1.3(17)
C51 C52 C53 C54 -90.3(15)
C47 C52 C53 C54 85.0(15)
C51 C52 C53 C55 34.1(18)
C47 C52 C53 C55 -150.6(12)
C49 C48 C56 C57 89.3(15)
C47 C48 C56 C57 -89.5(15)
C49 C48 C56 C58 -36.0(19)
C47 C48 C56 C58 145.1(13)
W2 N4 C59 C60 90(4)
W2 N4 C59 C64 -91(4)
C64 C59 C60 C61 -1(2)
N4 C59 C60 C61 178.0(13)
C64 C59 C60 C68 -177.9(12)
N4 C59 C60 C68 0.9(18)
C59 C60 C61 C62 -2(2)
C68 C60 C61 C62 175.3(15)
C60 C61 C62 C63 3(3)
C61 C62 C63 C64 -2(3)
C62 C63 C64 C59 -1(3)
C62 C63 C64 C65 179.5(16)
C60 C59 C64 C63 2(2)
N4 C59 C64 C63 -176.7(13)
C60 C59 C64 C65 -178.3(12)
N4 C59 C64 C65 3(2)
C63 C64 C65 C66 -48(2)
C59 C64 C65 C66 132.7(14)
C63 C64 C65 C67 73.8(18)
C59 C64 C65 C67 -105.8(15)
C61 C60 C68 C70 -95.6(17)
C59 C60 C68 C70 81.5(16)
C61 C60 C68 C69 31(2)
C59 C60 C68 C69 -152.4(14)
